data_1504555
loop_
_publ_author_name
'Yasuda, Makoto'
'Yoshioka, Sachiko'
'Nakajima, Hideto'
'Chiba, Kouji'
'Baba, Akio'

_publ_section_title
;
 Fine-tuning of boron complexes with cage-shaped ligand geometry: rational
 design of triphenolic ligand as a template for structure control.
;
_journal_issue 5
_journal_name_full 'Organic letters'
_journal_page_first 929
_journal_page_last 932
_journal_paper_doi 10.1021/ol7030944
_journal_volume 10
_journal_year 2008
_chemical_formula_moiety 'C28 H25 B Cl6 O5 Si '
_chemical_formula_sum 'C28 H25 B Cl6 O5 Si'
_chemical_formula_weight 693.12
_space_group_IT_number 14
_symmetry_cell_setting monoclinic
_symmetry_Int_Tables_number 14
_symmetry_space_group_name_Hall '-P 2yn'
_symmetry_space_group_name_H-M 'P 1 21/n 1'
_cell_angle_alpha 90.0000
_cell_angle_beta 109.020(3)
_cell_angle_gamma 90.0000
_cell_formula_units_Z 4
_cell_length_a 12.7774(13)
_cell_length_b 18.6212(18)
_cell_length_c 14.6414(17)
_cell_measurement_reflns_used 11348
_cell_measurement_temperature 273.1
_cell_measurement_theta_max 30.4
_cell_measurement_theta_min 3.1
_cell_volume 3293.4(6)
_computing_cell_refinement PROCESS-AUTO
_computing_data_collection PROCESS-AUTO
_computing_data_reduction CrystalStructure
_computing_publication_material 'CrystalStructure 3.8'
_computing_structure_refinement CRYSTALS
_computing_structure_solution SIR92
_diffrn_detector_area_resol_mean 5.00
_diffrn_measured_fraction_theta_full 0.997
_diffrn_measured_fraction_theta_max 0.997
_diffrn_measurement_device_type 'Rigaku RAXIS-RAPID'
_diffrn_measurement_method \w
_diffrn_radiation_type 'Mo K\a'
_diffrn_radiation_wavelength 0.71075
_diffrn_reflns_av_R_equivalents 0.130
_diffrn_reflns_limit_h_max 18
_diffrn_reflns_limit_h_min -18
_diffrn_reflns_limit_k_max 26
_diffrn_reflns_limit_k_min -26
_diffrn_reflns_limit_l_max 20
_diffrn_reflns_limit_l_min -20
_diffrn_reflns_number 40786
_diffrn_reflns_theta_full 30.48
_diffrn_reflns_theta_max 30.48
_exptl_absorpt_coefficient_mu 0.592
_exptl_absorpt_correction_type none
_exptl_crystal_colour colorless
_exptl_crystal_density_diffrn 1.398
_exptl_crystal_density_method 'not measured'
_exptl_crystal_description prism
_exptl_crystal_F_000 1416.00
_exptl_crystal_size_max 0.70
_exptl_crystal_size_mid 0.40
_exptl_crystal_size_min 0.20
_refine_diff_density_max 3.28
_refine_diff_density_min -2.12
_refine_ls_extinction_method none
_refine_ls_goodness_of_fit_ref 1.002
_refine_ls_hydrogen_treatment refall
_refine_ls_number_parameters 395
_refine_ls_number_reflns 9556
_refine_ls_R_factor_gt 0.0867
_refine_ls_shift/su_max 0.0000
_refine_ls_structure_factor_coef Fsqd
_refine_ls_weighting_details 'w = 1/[0.0111Fo^2^ + 1.0000\s(Fo^2^)]/(4Fo^2^)'
_refine_ls_weighting_scheme calc
_refine_ls_wR_factor_ref 0.2471
_reflns_number_gt 9556
_reflns_number_total 9988
_reflns_threshold_expression F^2^>2.0\s(F^2^)
_cod_data_source_file ol7030944-file003.cif
_cod_data_source_block '_s-452-070118'
_cod_original_cell_volume 3293.5(6)
_cod_original_formula_sum 'C28 H25 B Cl6 O5 Si '
_cod_database_code 1504555

loop_
_symmetry_equiv_pos_site_id
_symmetry_equiv_pos_as_xyz
1 +X,+Y,+Z
2 1/2-X,1/2+Y,1/2-Z
3 -X,-Y,-Z
4 1/2+X,1/2-Y,1/2+Z

loop_
_atom_site_label
_atom_site_type_symbol
_atom_site_fract_x
_atom_site_fract_y
_atom_site_fract_z
_atom_site_U_iso_or_equiv
_atom_site_adp_type
_atom_site_occupancy
_atom_site_symmetry_multiplicity
_atom_site_calc_flag
_atom_site_refinement_flags
Cl(1) Cl 0.94261(18) 0.64410(10) 0.00033(16) 0.1202(7) Uani 1.00 1 d .
Cl(2) Cl 0.82429(15) 0.51285(10) -0.00022(19) 0.1350(8) Uani 1.00 1 d .
Cl(3) Cl 1.00638(15) 0.55282(13) 0.16412(16) 0.1324(8) Uani 1.00 1 d .
Cl(4) Cl 0.1498(2) 0.8703(2) 0.0451(2) 0.2170(14) Uani 1.00 1 d .
Cl(5) Cl 0.3694(2) 0.92981(16) 0.1189(2) 0.1956(14) Uani 1.00 1 d .
Cl(6) Cl 0.25319(19) 0.89409(16) 0.24573(19) 0.1671(11) Uani 1.00 1 d .
Si(1) Si 0.86888(10) 0.26433(6) 0.25550(9) 0.0460(3) Uani 1.00 1 d .
O(1) O 0.8660(2) 0.10783(13) 0.3289(2) 0.0438(8) Uani 1.00 1 d .
O(2) O 1.0062(2) 0.18358(14) 0.4398(2) 0.0455(8) Uani 1.00 1 d .
O(3) O 0.8145(2) 0.19057(14) 0.4328(2) 0.0414(8) Uani 1.00 1 d .
O(4) O 0.9218(2) 0.08535(14) 0.4936(2) 0.0462(9) Uani 1.00 1 d .
O(5) O 1.0191(2) 0.10652(18) 0.7840(2) 0.0586(10) Uani 1.00 1 d .
C(1) C 0.7748(3) 0.1239(2) 0.2529(3) 0.0417(13) Uani 1.00 1 d .
C(2) C 0.7643(3) 0.1917(2) 0.2071(3) 0.0449(13) Uani 1.00 1 d .
C(3) C 0.6721(3) 0.2027(2) 0.1256(3) 0.0529(14) Uani 1.00 1 d .
C(4) C 0.5943(4) 0.1507(2) 0.0914(4) 0.0642(17) Uani 1.00 1 d .
C(5) C 0.6063(3) 0.0850(2) 0.1378(3) 0.0662(17) Uani 1.00 1 d .
C(6) C 0.6965(3) 0.0727(2) 0.2175(3) 0.0586(15) Uani 1.00 1 d .
C(7) C 1.0597(3) 0.1880(2) 0.3724(3) 0.0488(13) Uani 1.00 1 d .
C(8) C 1.0097(3) 0.2243(2) 0.2844(3) 0.0502(14) Uani 1.00 1 d .
C(9) C 1.0719(4) 0.2262(2) 0.2226(3) 0.0656(17) Uani 1.00 1 d .
C(10) C 1.1768(4) 0.1963(3) 0.2440(4) 0.079(2) Uani 1.00 1 d .
C(11) C 1.2204(4) 0.1619(3) 0.3286(4) 0.082(2) Uani 1.00 1 d .
C(12) C 1.1648(3) 0.1581(2) 0.3941(4) 0.0637(16) Uani 1.00 1 d .
C(13) C 0.8158(3) 0.2648(2) 0.4322(3) 0.0429(13) Uani 1.00 1 d .
C(14) C 0.8410(3) 0.3053(2) 0.3626(3) 0.0403(12) Uani 1.00 1 d .
C(15) C 0.8356(3) 0.3793(2) 0.3712(3) 0.0515(15) Uani 1.00 1 d .
C(16) C 0.8053(4) 0.4118(2) 0.4409(4) 0.0630(17) Uani 1.00 1 d .
C(17) C 0.7795(4) 0.3717(2) 0.5097(4) 0.0643(17) Uani 1.00 1 d .
C(18) C 0.7830(3) 0.2977(2) 0.5042(3) 0.0553(15) Uani 1.00 1 d .
C(19) C 0.8521(4) 0.3360(2) 0.1625(3) 0.0679(16) Uani 1.00 1 d .
C(20) C 0.9560(3) 0.0954(2) 0.5850(3) 0.0455(14) Uani 1.00 1 d .
C(21) C 0.9736(3) 0.1624(2) 0.6325(3) 0.0443(13) Uani 1.00 1 d .
C(22) C 1.0045(3) 0.1668(2) 0.7287(3) 0.0519(15) Uani 1.00 1 d .
C(23) C 1.0044(4) 0.0387(2) 0.7417(3) 0.0568(16) Uani 1.00 1 d .
C(24) C 0.9723(3) 0.0341(2) 0.6456(3) 0.0533(15) Uani 1.00 1 d .
C(25) C 1.0222(4) 0.2328(2) 0.7887(3) 0.0665(16) Uani 1.00 1 d .
C(26) C 1.0253(4) -0.0187(2) 0.8153(3) 0.0753(19) Uani 1.00 1 d .
C(28) C 0.8934(4) 0.5843(3) 0.0658(5) 0.095(2) Uani 1.00 1 d .
C(29) C 0.2739(5) 0.8691(4) 0.1376(4) 0.116(2) Uani 1.00 1 d .
B(1) B 0.8998(4) 0.1465(2) 0.4195(3) 0.0407(15) Uani 1.00 1 d .
H(1) H 0.6632 0.2476 0.0932 0.061 Uiso 1.00 1 c R
H(2) H 0.5320 0.1595 0.0357 0.073 Uiso 1.00 1 c R
H(3) H 0.5520 0.0486 0.1144 0.073 Uiso 1.00 1 c R
H(4) H 0.7046 0.0274 0.2488 0.066 Uiso 1.00 1 c R
H(5) H 1.0409 0.2493 0.1619 0.080 Uiso 1.00 1 c R
H(6) H 1.2168 0.2001 0.1997 0.101 Uiso 1.00 1 c R
H(7) H 1.2910 0.1399 0.3432 0.103 Uiso 1.00 1 c R
H(8) H 1.1981 0.1350 0.4545 0.072 Uiso 1.00 1 c R
H(9) H 0.8542 0.4086 0.3256 0.061 Uiso 1.00 1 c R
H(10) H 0.8017 0.4627 0.4427 0.074 Uiso 1.00 1 c R
H(11) H 0.7597 0.3945 0.5598 0.078 Uiso 1.00 1 c R
H(12) H 0.7631 0.2690 0.5497 0.067 Uiso 1.00 1 c R
H(13) H 0.8969 0.3250 0.1237 0.080 Uiso 1.00 1 c R
H(14) H 0.8741 0.3809 0.1936 0.080 Uiso 1.00 1 c R
H(15) H 0.7767 0.3384 0.1228 0.080 Uiso 1.00 1 c R
H(16) H 0.9633 0.2052 0.5954 0.052 Uiso 1.00 1 c R
H(17) H 0.9599 -0.0121 0.6166 0.066 Uiso 1.00 1 c R
H(18) H 0.9540 0.2473 0.7959 0.078 Uiso 1.00 1 c R
H(19) H 1.0493 0.2700 0.7581 0.078 Uiso 1.00 1 c R
H(20) H 1.0745 0.2233 0.8505 0.078 Uiso 1.00 1 c R
H(21) H 1.1013 -0.0319 0.8352 0.092 Uiso 1.00 1 c R
H(22) H 0.9810 -0.0594 0.7886 0.092 Uiso 1.00 1 c R
H(23) H 1.0072 -0.0018 0.8695 0.092 Uiso 1.00 1 c R
H(24) H 0.8440 0.6092 0.0911 0.121 Uiso 1.00 1 c R
H(25) H 0.3041 0.8220 0.1440 0.144 Uiso 1.00 1 c R

loop_
_atom_site_aniso_label
_atom_site_aniso_U_11
_atom_site_aniso_U_22
_atom_site_aniso_U_33
_atom_site_aniso_U_12
_atom_site_aniso_U_13
_atom_site_aniso_U_23
Cl(1) 0.1491(17) 0.1106(13) 0.1196(17) -0.0017(11) 0.0695(14) 0.0108(11)
Cl(2) 0.1006(13) 0.1096(13) 0.194(2) -0.0166(11) 0.0476(15) -0.0324(14)
Cl(3) 0.0946(12) 0.192(2) 0.1169(18) 0.0211(12) 0.0435(12) 0.0296(15)
Cl(4) 0.174(2) 0.334(4) 0.106(2) 0.046(2) -0.0054(19) -0.008(2)
Cl(5) 0.234(3) 0.221(2) 0.171(3) -0.052(2) 0.120(2) 0.012(2)
Cl(6) 0.1228(17) 0.273(3) 0.120(2) 0.0225(18) 0.0588(15) 0.001(2)
Si(1) 0.0479(7) 0.0517(7) 0.0355(8) 0.0007(5) 0.0098(5) 0.0076(6)
O(1) 0.0451(16) 0.0481(16) 0.0347(18) 0.0046(13) 0.0084(14) 0.0028(14)
O(2) 0.0442(16) 0.0620(18) 0.0287(18) -0.0014(15) 0.0096(14) 0.0033(14)
O(3) 0.0475(16) 0.0427(17) 0.0371(17) 0.0007(14) 0.0179(13) -0.0031(13)
O(4) 0.0609(18) 0.0461(17) 0.033(2) 0.0050(14) 0.0165(15) 0.0055(14)
O(5) 0.060(2) 0.081(2) 0.036(2) 0.0116(17) 0.0162(15) 0.0102(18)
C(1) 0.051(2) 0.039(2) 0.034(2) 0.008(2) 0.012(2) -0.001(2)
C(2) 0.036(2) 0.065(2) 0.032(2) 0.006(2) 0.009(2) -0.006(2)
C(3) 0.050(2) 0.066(3) 0.038(2) 0.005(2) 0.007(2) -0.000(2)
C(4) 0.054(3) 0.074(3) 0.056(3) 0.009(2) 0.005(2) -0.014(2)
C(5) 0.048(2) 0.071(3) 0.064(3) -0.012(2) -0.004(2) -0.028(2)
C(6) 0.049(2) 0.057(2) 0.060(3) -0.009(2) 0.005(2) -0.015(2)
C(7) 0.042(2) 0.057(2) 0.039(2) -0.001(2) -0.000(2) 0.002(2)
C(8) 0.052(2) 0.054(2) 0.045(3) -0.001(2) 0.017(2) 0.002(2)
C(9) 0.066(3) 0.093(3) 0.040(3) -0.004(2) 0.020(2) 0.013(2)
C(10) 0.070(3) 0.103(4) 0.079(4) 0.001(3) 0.046(3) -0.008(3)
C(11) 0.052(3) 0.126(5) 0.078(4) 0.010(3) 0.034(3) 0.004(4)
C(12) 0.051(2) 0.072(3) 0.057(3) 0.013(2) 0.003(2) 0.007(2)
C(13) 0.033(2) 0.051(2) 0.041(2) 0.005(2) 0.008(2) -0.009(2)
C(14) 0.038(2) 0.039(2) 0.043(2) -0.0045(19) 0.012(2) -0.001(2)
C(15) 0.052(2) 0.056(3) 0.043(3) 0.002(2) 0.011(2) 0.006(2)
C(16) 0.070(3) 0.045(2) 0.070(4) 0.006(2) 0.017(3) 0.003(2)
C(17) 0.070(3) 0.062(3) 0.062(3) 0.005(2) 0.025(2) -0.013(2)
C(18) 0.056(2) 0.055(3) 0.057(3) 0.004(2) 0.021(2) 0.009(2)
C(19) 0.076(3) 0.071(3) 0.053(3) -0.000(2) 0.016(2) 0.024(2)
C(20) 0.044(2) 0.059(2) 0.037(3) 0.009(2) 0.018(2) 0.008(2)
C(21) 0.042(2) 0.044(2) 0.043(3) -0.001(2) 0.009(2) 0.001(2)
C(22) 0.053(2) 0.060(2) 0.044(3) 0.008(2) 0.018(2) 0.007(2)
C(23) 0.069(3) 0.057(3) 0.047(3) 0.011(2) 0.024(2) 0.001(2)
C(24) 0.074(3) 0.053(2) 0.038(3) 0.011(2) 0.025(2) 0.008(2)
C(25) 0.079(3) 0.075(3) 0.041(3) -0.004(2) 0.013(2) -0.009(2)
C(26) 0.113(4) 0.074(3) 0.044(3) 0.030(3) 0.032(3) 0.022(2)
C(28) 0.081(4) 0.083(3) 0.137(6) 0.010(3) 0.057(4) -0.006(3)
C(29) 0.100(4) 0.193(7) 0.067(4) 0.037(4) 0.044(4) 0.035(4)
B(1) 0.057(3) 0.039(2) 0.027(3) -0.005(2) 0.016(2) 0.003(2)

loop_
_atom_type_symbol
_atom_type_description
_atom_type_scat_dispersion_real
_atom_type_scat_dispersion_imag
_atom_type_scat_source
C C 0.003 0.002
;
International Tables for Crystallography
(1992, Vol. C, Tables 4.2.6.8 and 6.1.1.4)
;
H H 0.000 0.000
;
International Tables for Crystallography
(1992, Vol. C, Table 6.1.1.4)
;
B B 0.001 0.001
;
International Tables for Crystallography
(1992, Vol. C, Tables 4.2.6.8 and 6.1.1.4)
;
O O 0.011 0.006
;
International Tables for Crystallography
(1992, Vol. C, Tables 4.2.6.8 and 6.1.1.4)
;
Si Si 0.082 0.070
;
International Tables for Crystallography
(1992, Vol. C, Tables 4.2.6.8 and 6.1.1.4)
;
Cl Cl 0.148 0.159
;
International Tables for Crystallography
(1992, Vol. C, Tables 4.2.6.8 and 6.1.1.4)
;

loop_
_geom_angle_atom_site_label_1
_geom_angle_atom_site_label_2
_geom_angle_atom_site_label_3
_geom_angle
_geom_angle_publ_flag
C(2) Si(1) C(8) 108.34(18) yes
C(2) Si(1) C(14) 107.7(2) yes
C(2) Si(1) C(19) 109.96(19) yes
C(8) Si(1) C(14) 113.83(19) yes
C(8) Si(1) C(19) 108.9(2) yes
C(14) Si(1) C(19) 108.1(2) yes
C(1) O(1) B(1) 124.2(3) yes
C(7) O(2) B(1) 121.9(3) yes
C(13) O(3) B(1) 124.2(3) yes
C(20) O(4) B(1) 123.5(3) yes
C(22) O(5) C(23) 120.7(3) yes
O(1) C(1) C(2) 120.6(3) yes
O(1) C(1) C(6) 119.2(3) yes
C(2) C(1) C(6) 120.1(3) yes
Si(1) C(2) C(1) 121.3(2) yes
Si(1) C(2) C(3) 121.3(3) yes
C(1) C(2) C(3) 117.4(3) yes
C(2) C(3) C(4) 121.6(4) yes
C(3) C(4) C(5) 119.8(4) yes
C(4) C(5) C(6) 119.7(4) yes
C(1) C(6) C(5) 121.4(4) yes
O(2) C(7) C(8) 120.1(3) yes
O(2) C(7) C(12) 118.8(4) yes
C(8) C(7) C(12) 121.1(5) yes
Si(1) C(8) C(7) 121.0(4) yes
Si(1) C(8) C(9) 123.9(3) yes
C(7) C(8) C(9) 115.1(4) yes
C(8) C(9) C(10) 123.9(5) yes
C(9) C(10) C(11) 118.6(6) yes
C(10) C(11) C(12) 121.2(5) yes
C(7) C(12) C(11) 120.1(4) yes
O(3) C(13) C(14) 123.7(4) yes
O(3) C(13) C(18) 115.2(4) yes
C(14) C(13) C(18) 121.0(4) yes
Si(1) C(14) C(13) 123.0(3) yes
Si(1) C(14) C(15) 120.5(3) yes
C(13) C(14) C(15) 116.4(4) yes
C(14) C(15) C(16) 123.3(4) yes
C(15) C(16) C(17) 120.5(4) yes
C(16) C(17) C(18) 118.6(5) yes
C(13) C(18) C(17) 120.2(5) yes
O(4) C(20) C(21) 126.2(4) yes
O(4) C(20) C(24) 117.8(3) yes
C(21) C(20) C(24) 115.9(4) yes
C(20) C(21) C(22) 121.3(4) yes
O(5) C(22) C(21) 120.9(4) yes
O(5) C(22) C(25) 111.4(4) yes
C(21) C(22) C(25) 127.6(4) yes
O(5) C(23) C(24) 118.6(4) yes
O(5) C(23) C(26) 111.4(4) yes
C(24) C(23) C(26) 130.0(4) yes
C(20) C(24) C(23) 122.7(4) yes
Cl(1) C(28) Cl(2) 113.9(4) yes
Cl(1) C(28) Cl(3) 108.6(3) yes
Cl(2) C(28) Cl(3) 109.5(3) yes
Cl(4) C(29) Cl(5) 112.3(4) yes
Cl(4) C(29) Cl(6) 109.7(4) yes
Cl(5) C(29) Cl(6) 106.7(4) yes
O(1) B(1) O(2) 113.6(4) yes
O(1) B(1) O(3) 113.5(3) yes
O(1) B(1) O(4) 102.2(3) yes
O(2) B(1) O(3) 113.5(3) yes
O(2) B(1) O(4) 105.2(3) yes
O(3) B(1) O(4) 107.6(4) yes
C(2) C(3) H(1) 119.2 no
C(4) C(3) H(1) 119.2 no
C(3) C(4) H(2) 120.1 no
C(5) C(4) H(2) 120.1 no
C(4) C(5) H(3) 120.2 no
C(6) C(5) H(3) 120.2 no
C(1) C(6) H(4) 119.3 no
C(5) C(6) H(4) 119.3 no
C(8) C(9) H(5) 118.0 no
C(10) C(9) H(5) 118.0 no
C(9) C(10) H(6) 120.7 no
C(11) C(10) H(6) 120.7 no
C(10) C(11) H(7) 119.4 no
C(12) C(11) H(7) 119.4 no
C(7) C(12) H(8) 120.0 no
C(11) C(12) H(8) 120.0 no
C(14) C(15) H(9) 118.3 no
C(16) C(15) H(9) 118.4 no
C(15) C(16) H(10) 119.8 no
C(17) C(16) H(10) 119.8 no
C(16) C(17) H(11) 120.7 no
C(18) C(17) H(11) 120.7 no
C(13) C(18) H(12) 119.9 no
C(17) C(18) H(12) 119.9 no
Si(1) C(19) H(13) 109.5 no
Si(1) C(19) H(14) 109.5 no
Si(1) C(19) H(15) 109.5 no
H(13) C(19) H(14) 109.5 no
H(13) C(19) H(15) 109.5 no
H(14) C(19) H(15) 109.5 no
C(20) C(21) H(16) 119.4 no
C(22) C(21) H(16) 119.4 no
C(20) C(24) H(17) 118.7 no
C(23) C(24) H(17) 118.7 no
C(22) C(25) H(18) 109.5 no
C(22) C(25) H(19) 109.5 no
C(22) C(25) H(20) 109.5 no
H(18) C(25) H(19) 109.5 no
H(18) C(25) H(20) 109.5 no
H(19) C(25) H(20) 109.5 no
C(23) C(26) H(21) 109.5 no
C(23) C(26) H(22) 109.5 no
C(23) C(26) H(23) 109.5 no
H(21) C(26) H(22) 109.5 no
H(21) C(26) H(23) 109.5 no
H(22) C(26) H(23) 109.5 no
Cl(1) C(28) H(24) 108.2 no
Cl(2) C(28) H(24) 108.2 no
Cl(3) C(28) H(24) 108.2 no
Cl(4) C(29) H(25) 109.3 no
Cl(5) C(29) H(25) 109.3 no
Cl(6) C(29) H(25) 109.3 no

loop_
_geom_bond_atom_site_label_1
_geom_bond_atom_site_label_2
_geom_bond_distance
_geom_bond_publ_flag
Cl(1) C(28) 1.716(7) yes
Cl(2) C(28) 1.711(6) yes
Cl(3) C(28) 1.774(6) yes
Cl(4) C(29) 1.717(6) yes
Cl(5) C(29) 1.750(8) yes
Cl(6) C(29) 1.752(8) yes
Si(1) C(2) 1.870(4) yes
Si(1) C(8) 1.865(4) yes
Si(1) C(14) 1.880(5) yes
Si(1) C(19) 1.868(5) yes
O(1) C(1) 1.357(4) yes
O(1) B(1) 1.446(5) yes
O(2) C(7) 1.374(6) yes
O(2) B(1) 1.467(5) yes
O(3) C(13) 1.382(5) yes
O(3) B(1) 1.428(6) yes
O(4) C(20) 1.280(5) yes
O(4) B(1) 1.533(5) yes
O(5) C(22) 1.360(5) yes
O(5) C(23) 1.391(5) yes
C(1) C(2) 1.416(5) yes
C(1) C(6) 1.357(5) yes
C(2) C(3) 1.391(5) yes
C(3) C(4) 1.361(6) yes
C(4) C(5) 1.384(7) yes
C(5) C(6) 1.366(6) yes
C(7) C(8) 1.410(6) yes
C(7) C(12) 1.392(6) yes
C(8) C(9) 1.386(8) yes
C(9) C(10) 1.390(8) yes
C(10) C(11) 1.344(8) yes
C(11) C(12) 1.369(9) yes
C(13) C(14) 1.387(6) yes
C(13) C(18) 1.397(7) yes
C(14) C(15) 1.388(5) yes
C(15) C(16) 1.348(8) yes
C(16) C(17) 1.377(8) yes
C(17) C(18) 1.383(6) yes
C(20) C(21) 1.409(6) yes
C(20) C(24) 1.419(6) yes
C(21) C(22) 1.336(7) yes
C(22) C(25) 1.485(6) yes
C(23) C(24) 1.334(7) yes
C(23) C(26) 1.480(7) yes
C(3) H(1) 0.950 no
C(4) H(2) 0.950 no
C(5) H(3) 0.950 no
C(6) H(4) 0.950 no
C(9) H(5) 0.950 no
C(10) H(6) 0.950 no
C(11) H(7) 0.950 no
C(12) H(8) 0.950 no
C(15) H(9) 0.950 no
C(16) H(10) 0.950 no
C(17) H(11) 0.950 no
C(18) H(12) 0.950 no
C(19) H(13) 0.950 no
C(19) H(14) 0.950 no
C(19) H(15) 0.950 no
C(21) H(16) 0.950 no
C(24) H(17) 0.950 no
C(25) H(18) 0.950 no
C(25) H(19) 0.950 no
C(25) H(20) 0.950 no
C(26) H(21) 0.950 no
C(26) H(22) 0.950 no
C(26) H(23) 0.950 no
C(28) H(24) 0.950 no
C(29) H(25) 0.950 no

loop_
_geom_contact_atom_site_label_1
_geom_contact_atom_site_label_2
_geom_contact_distance
_geom_contact_site_symmetry_2
Cl(2) O(4) 3.453(3) 2_655
Cl(3) C(6) 3.576(6) 2_655
Cl(5) C(4) 3.587(6) 3_665
Cl(6) O(5) 3.362(4) 3_666
Cl(6) C(23) 3.581(6) 3_666
O(1) C(23) 3.518(5) 3_756
O(1) C(24) 3.300(5) 3_756
O(1) C(26) 3.325(6) 3_756
O(2) C(3) 3.552(4) 4_555
O(3) C(28) 3.318(6) 2_645
O(4) Cl(2) 3.453(3) 2_645
O(4) C(24) 3.568(6) 3_756
O(5) Cl(6) 3.362(4) 3_666
C(3) O(2) 3.552(4) 4_454
C(3) C(21) 3.594(6) 4_454
C(4) Cl(5) 3.587(6) 3_665
C(6) Cl(3) 3.576(6) 2_645
C(9) C(29) 3.539(8) 2_645
C(21) C(3) 3.594(6) 4_555
C(23) Cl(6) 3.581(6) 3_666
C(23) O(1) 3.518(6) 3_756
C(24) O(1) 3.300(5) 3_756
C(24) O(4) 3.568(6) 3_756
C(26) O(1) 3.325(6) 3_756
C(28) O(3) 3.318(6) 2_655
C(29) C(9) 3.539(8) 2_655
Cl(1) H(5) 3.155 3_765
Cl(1) H(7) 3.429 2_755
Cl(1) H(12) 3.406 2_655
Cl(1) H(13) 3.204 3_765
Cl(1) H(18) 3.487 3_766
Cl(1) H(20) 3.351 3_766
Cl(2) H(7) 3.590 4_454
Cl(2) H(8) 3.150 4_454
Cl(2) H(17) 3.503 2_655
Cl(3) H(3) 3.557 2_655
Cl(3) H(4) 3.370 2_655
Cl(3) H(7) 3.086 2_755
Cl(4) H(21) 3.451 1_464
Cl(4) H(23) 3.543 1_464
Cl(5) H(2) 3.366 3_665
Cl(5) H(3) 3.231 1_565
Cl(5) H(9) 3.378 2_655
Cl(5) H(10) 3.154 4_464
Cl(5) H(11) 3.554 4_464
O(1) H(17) 2.758 3_756
O(1) H(21) 2.933 3_756
O(1) H(22) 3.128 3_756
O(1) H(24) 3.259 2_645
O(2) H(1) 2.788 4_555
O(2) H(2) 3.212 4_555
O(2) H(17) 3.362 3_756
O(3) H(19) 3.594 4_454
O(3) H(20) 3.320 4_454
O(3) H(24) 2.461 2_645
O(4) H(17) 2.887 3_756
O(4) H(24) 3.244 2_645
C(1) H(19) 3.514 4_454
C(1) H(21) 2.905 3_756
C(1) H(22) 3.576 3_756
C(1) H(24) 3.139 2_645
C(2) H(19) 3.154 4_454
C(2) H(21) 3.590 3_756
C(3) H(16) 3.079 4_454
C(3) H(19) 2.909 4_454
C(4) H(16) 3.173 4_454
C(4) H(19) 3.063 4_454
C(5) H(9) 3.341 2_645
C(5) H(10) 2.976 2_645
C(5) H(19) 3.429 4_454
C(6) H(9) 3.145 2_645
C(6) H(10) 3.119 2_645
C(6) H(21) 3.025 3_756
C(6) H(24) 3.087 2_645
C(7) H(1) 3.293 4_555
C(7) H(17) 3.293 3_756
C(7) H(22) 3.281 3_756
C(7) H(25) 3.096 2_645
C(8) H(22) 3.267 3_756
C(8) H(25) 2.905 2_645
C(9) H(22) 3.172 3_756
C(9) H(25) 2.737 2_645
C(10) H(12) 3.430 4_554
C(10) H(18) 3.532 4_554
C(10) H(22) 3.189 3_756
C(10) H(25) 2.822 2_645
C(11) H(18) 3.596 4_554
C(11) H(22) 3.214 3_756
C(11) H(25) 3.038 2_645
C(12) H(1) 3.408 4_555
C(12) H(15) 3.183 4_555
C(12) H(17) 3.130 3_756
C(12) H(22) 3.280 3_756
C(12) H(25) 3.151 2_645
C(13) H(2) 3.030 4_555
C(13) H(19) 3.585 4_454
C(13) H(20) 2.930 4_454
C(13) H(24) 3.497 2_645
C(14) H(2) 2.962 4_555
C(14) H(20) 3.394 4_454
C(15) H(2) 2.947 4_555
C(15) H(3) 3.442 2_655
C(15) H(4) 3.218 2_655
C(16) H(2) 3.076 4_555
C(16) H(3) 3.381 2_655
C(16) H(3) 3.422 4_555
C(16) H(4) 3.483 2_655
C(16) H(21) 3.400 4_454
C(17) H(2) 3.176 4_555
C(17) H(6) 3.409 4_455
C(17) H(20) 3.383 4_454
C(18) H(2) 3.165 4_555
C(18) H(6) 3.238 4_455
C(18) H(20) 2.900 4_454
C(19) H(8) 3.087 4_454
C(21) H(1) 3.150 4_555
C(25) H(24) 3.567 3_766
C(26) H(10) 3.570 4_555
C(28) H(4) 3.505 2_655
B(1) H(17) 3.221 3_756
B(1) H(24) 3.145 2_645
H(1) O(2) 2.788 4_454
H(1) C(7) 3.293 4_454
H(1) C(12) 3.408 4_454
H(1) C(21) 3.150 4_454
H(1) H(8) 3.112 4_454
H(1) H(16) 2.711 4_454
H(1) H(19) 3.216 4_454
H(2) Cl(5) 3.366 3_665
H(2) O(2) 3.212 4_454
H(2) C(13) 3.030 4_454
H(2) C(14) 2.962 4_454
H(2) C(15) 2.947 4_454
H(2) C(16) 3.076 4_454
H(2) C(17) 3.176 4_454
H(2) C(18) 3.165 4_454
H(2) H(9) 3.417 4_454
H(2) H(16) 2.895 4_454
H(2) H(19) 3.451 4_454
H(3) Cl(3) 3.557 2_645
H(3) Cl(5) 3.231 1_545
H(3) C(15) 3.442 2_645
H(3) C(16) 3.381 2_645
H(3) C(16) 3.422 4_454
H(3) H(9) 2.885 2_645
H(3) H(10) 2.787 2_645
H(3) H(10) 3.369 4_454
H(4) Cl(3) 3.370 2_645
H(4) C(15) 3.218 2_645
H(4) C(16) 3.483 2_645
H(4) C(28) 3.505 2_645
H(4) H(9) 2.472 2_645
H(4) H(10) 3.027 2_645
H(4) H(14) 3.117 2_645
H(4) H(21) 3.108 3_756
H(4) H(24) 3.025 2_645
H(5) Cl(1) 3.155 3_765
H(5) H(25) 3.188 2_645
H(6) C(17) 3.409 4_554
H(6) C(18) 3.238 4_554
H(6) H(11) 2.886 4_554
H(6) H(12) 2.520 4_554
H(6) H(18) 3.058 4_554
H(6) H(25) 3.295 2_645
H(7) Cl(1) 3.429 2_745
H(7) Cl(2) 3.590 4_555
H(7) Cl(3) 3.086 2_745
H(7) H(18) 3.189 4_554
H(8) Cl(2) 3.150 4_555
H(8) C(19) 3.087 4_555
H(8) H(1) 3.112 4_555
H(8) H(13) 3.007 4_555
H(8) H(14) 3.502 4_555
H(8) H(15) 2.389 4_555
H(8) H(17) 3.005 3_756
H(9) Cl(5) 3.378 2_645
H(9) C(5) 3.341 2_655
H(9) C(6) 3.145 2_655
H(9) H(2) 3.417 4_555
H(9) H(3) 2.885 2_655
H(9) H(4) 2.472 2_655
H(10) Cl(5) 3.154 4_565
H(10) C(5) 2.976 2_655
H(10) C(6) 3.119 2_655
H(10) C(26) 3.570 4_454
H(10) H(3) 2.787 2_655
H(10) H(3) 3.369 4_555
H(10) H(4) 3.027 2_655
H(10) H(21) 2.840 4_454
H(11) Cl(5) 3.554 4_565
H(11) H(6) 2.886 4_455
H(12) Cl(1) 3.406 2_645
H(12) C(10) 3.430 4_455
H(12) H(6) 2.520 4_455
H(12) H(20) 3.122 4_454
H(13) Cl(1) 3.204 3_765
H(13) H(8) 3.007 4_454
H(14) H(4) 3.117 2_655
H(14) H(8) 3.502 4_454
H(15) C(12) 3.183 4_454
H(15) H(8) 2.389 4_454
H(16) C(3) 3.079 4_555
H(16) C(4) 3.173 4_555
H(16) H(1) 2.711 4_555
H(16) H(2) 2.895 4_555
H(17) Cl(2) 3.503 2_645
H(17) O(1) 2.758 3_756
H(17) O(2) 3.362 3_756
H(17) O(4) 2.887 3_756
H(17) C(7) 3.293 3_756
H(17) C(12) 3.130 3_756
H(17) B(1) 3.221 3_756
H(17) H(8) 3.005 3_756
H(18) Cl(1) 3.487 3_766
H(18) C(10) 3.532 4_455
H(18) C(11) 3.596 4_455
H(18) H(6) 3.058 4_455
H(18) H(7) 3.189 4_455
H(19) O(3) 3.594 4_555
H(19) C(1) 3.514 4_555
H(19) C(2) 3.154 4_555
H(19) C(3) 2.909 4_555
H(19) C(4) 3.063 4_555
H(19) C(5) 3.429 4_555
H(19) C(13) 3.585 4_555
H(19) H(1) 3.216 4_555
H(19) H(2) 3.451 4_555
H(19) H(24) 3.136 3_766
H(20) Cl(1) 3.351 3_766
H(20) O(3) 3.320 4_555
H(20) C(13) 2.930 4_555
H(20) C(14) 3.394 4_555
H(20) C(17) 3.383 4_555
H(20) C(18) 2.900 4_555
H(20) H(12) 3.122 4_555
H(20) H(24) 3.312 3_766
H(21) Cl(4) 3.451 1_646
H(21) O(1) 2.933 3_756
H(21) C(1) 2.905 3_756
H(21) C(2) 3.590 3_756
H(21) C(6) 3.025 3_756
H(21) C(16) 3.400 4_555
H(21) H(4) 3.108 3_756
H(21) H(10) 2.840 4_555
H(22) O(1) 3.128 3_756
H(22) C(1) 3.576 3_756
H(22) C(7) 3.281 3_756
H(22) C(8) 3.267 3_756
H(22) C(9) 3.172 3_756
H(22) C(10) 3.189 3_756
H(22) C(11) 3.214 3_756
H(22) C(12) 3.280 3_756
H(23) Cl(4) 3.543 1_646
H(24) O(1) 3.259 2_655
H(24) O(3) 2.461 2_655
H(24) O(4) 3.244 2_655
H(24) C(1) 3.139 2_655
H(24) C(6) 3.087 2_655
H(24) C(13) 3.497 2_655
H(24) C(25) 3.567 3_766
H(24) B(1) 3.145 2_655
H(24) H(4) 3.025 2_655
H(24) H(19) 3.136 3_766
H(24) H(20) 3.312 3_766
H(25) C(7) 3.096 2_655
H(25) C(8) 2.905 2_655
H(25) C(9) 2.737 2_655
H(25) C(10) 2.822 2_655
H(25) C(11) 3.038 2_655
H(25) C(12) 3.151 2_655
H(25) H(5) 3.188 2_655
H(25) H(6) 3.295 2_655

loop_
_geom_torsion_atom_site_label_1
_geom_torsion_atom_site_label_2
_geom_torsion_atom_site_label_3
_geom_torsion_atom_site_label_4
_geom_torsion
C(2) Si(1) C(8) C(7) -82.4(3)
C(2) Si(1) C(8) C(9) 96.3(4)
C(8) Si(1) C(2) C(1) 46.0(4)
C(8) Si(1) C(2) C(3) -135.2(4)
C(2) Si(1) C(14) C(13) 42.7(3)
C(2) Si(1) C(14) C(15) -131.8(3)
C(14) Si(1) C(2) C(1) -77.5(4)
C(14) Si(1) C(2) C(3) 101.3(4)
C(19) Si(1) C(2) C(1) 165.0(4)
C(19) Si(1) C(2) C(3) -16.2(5)
C(8) Si(1) C(14) C(13) -77.5(3)
C(8) Si(1) C(14) C(15) 108.1(3)
C(14) Si(1) C(8) C(7) 37.3(4)
C(14) Si(1) C(8) C(9) -144.0(3)
C(19) Si(1) C(8) C(7) 158.0(3)
C(19) Si(1) C(8) C(9) -23.3(4)
C(19) Si(1) C(14) C(13) 161.4(3)
C(19) Si(1) C(14) C(15) -13.1(3)
C(1) O(1) B(1) O(2) -115.7(4)
C(1) O(1) B(1) O(3) 15.9(6)
C(1) O(1) B(1) O(4) 131.5(3)
B(1) O(1) C(1) C(2) 61.4(6)
B(1) O(1) C(1) C(6) -122.5(5)
C(7) O(2) B(1) O(1) 7.9(4)
C(7) O(2) B(1) O(3) -123.8(4)
C(7) O(2) B(1) O(4) 118.8(3)
B(1) O(2) C(7) C(8) 62.6(5)
B(1) O(2) C(7) C(12) -119.4(4)
C(13) O(3) B(1) O(1) -110.7(4)
C(13) O(3) B(1) O(2) 21.0(5)
C(13) O(3) B(1) O(4) 137.0(3)
B(1) O(3) C(13) C(14) 46.9(5)
B(1) O(3) C(13) C(18) -136.9(3)
C(20) O(4) B(1) O(1) 178.8(3)
C(20) O(4) B(1) O(2) 59.9(5)
C(20) O(4) B(1) O(3) -61.5(4)
B(1) O(4) C(20) C(21) 3.3(7)
B(1) O(4) C(20) C(24) 179.6(4)
C(22) O(5) C(23) C(24) -2.1(7)
C(22) O(5) C(23) C(26) 179.6(4)
C(23) O(5) C(22) C(21) 1.4(6)
C(23) O(5) C(22) C(25) 178.9(4)
O(1) C(1) C(2) Si(1) -5.4(6)
O(1) C(1) C(2) C(3) 175.8(4)
O(1) C(1) C(6) C(5) -176.3(5)
C(2) C(1) C(6) C(5) -0.2(6)
C(6) C(1) C(2) Si(1) 178.6(4)
C(6) C(1) C(2) C(3) -0.3(7)
Si(1) C(2) C(3) C(4) -178.4(4)
C(1) C(2) C(3) C(4) 0.4(7)
C(2) C(3) C(4) C(5) -0.1(6)
C(3) C(4) C(5) C(6) -0.4(8)
C(4) C(5) C(6) C(1) 0.5(9)
O(2) C(7) C(8) Si(1) -2.1(5)
O(2) C(7) C(8) C(9) 179.2(3)
O(2) C(7) C(12) C(11) -179.7(4)
C(8) C(7) C(12) C(11) -1.8(6)
C(12) C(7) C(8) Si(1) -180.0(2)
C(12) C(7) C(8) C(9) 1.2(6)
Si(1) C(8) C(9) C(10) -179.9(3)
C(7) C(8) C(9) C(10) -1.2(6)
C(8) C(9) C(10) C(11) 1.6(8)
C(9) C(10) C(11) C(12) -2.1(8)
C(10) C(11) C(12) C(7) 2.2(8)
O(3) C(13) C(14) Si(1) 3.6(5)
O(3) C(13) C(14) C(15) 178.3(3)
O(3) C(13) C(18) C(17) -179.0(3)
C(14) C(13) C(18) C(17) -2.7(5)
C(18) C(13) C(14) Si(1) -172.4(2)
C(18) C(13) C(14) C(15) 2.3(5)
Si(1) C(14) C(15) C(16) 173.3(3)
C(13) C(14) C(15) C(16) -1.6(5)
C(14) C(15) C(16) C(17) 1.1(6)
C(15) C(16) C(17) C(18) -1.4(6)
C(16) C(17) C(18) C(13) 2.2(6)
O(4) C(20) C(21) C(22) 176.8(4)
O(4) C(20) C(24) C(23) -177.9(4)
C(21) C(20) C(24) C(23) -1.2(7)
C(24) C(20) C(21) C(22) 0.4(6)
C(20) C(21) C(22) O(5) -0.5(7)
C(20) C(21) C(22) C(25) -177.6(4)
O(5) C(23) C(24) C(20) 2.1(7)
C(26) C(23) C(24) C(20) -180.0(5)
